data_7043751
loop_
_publ_author_name
'Brechin, Euan K.'
'Pedersen, Anders Hjordt H.'
'Julve, Miguel'
'Mart\'inez-Lillo, Jos\'e'
'Cano, Joan'

_publ_section_title
;
 Magneto-structural correlations in a family of ReIVCuII chains based on
 the hexachlororhenate(IV) metalloligand
;
_journal_name_full 'Dalton Trans.'
_journal_paper_doi 10.1039/C7DT02216F
_journal_year 2017
_chemical_formula_moiety 'Cl6 Re, C16 H20 Cu N12'
_chemical_formula_sum 'C16 H20 Cl6 Cu N12 Re'
_chemical_formula_weight 842.88
_space_group_crystal_system monoclinic
_space_group_IT_number 14
_space_group_name_Hall '-P 2ybc'
_space_group_name_H-M_alt 'P 1 21/c 1'
_symmetry_space_group_name_Hall '-P 2ybc'
_symmetry_space_group_name_H-M 'P 1 21/c 1'
_atom_sites_solution_hydrogens geom
_atom_sites_solution_primary direct
_audit_creation_date 2017-04-21
_audit_creation_method
;
Olex2 1.2
(compiled 2017.03.28 svn.r3405 for OlexSys, GUI svn.r5335)
;
_audit_update_record
;
2017-05-16 deposited with the CCDC.
2017-07-21 downloaded from the CCDC.
;
_cell_angle_alpha 90
_cell_angle_beta 95.2788(12)
_cell_angle_gamma 90
_cell_formula_units_Z 2
_cell_length_a 9.46035(13)
_cell_length_b 14.5535(2)
_cell_length_c 9.73308(13)
_cell_measurement_reflns_used 16533
_cell_measurement_temperature 120.00(10)
_cell_measurement_theta_max 32.7430
_cell_measurement_theta_min 3.4970
_cell_volume 1334.38(3)
_computing_cell_refinement
;
CrysAlisPro, Agilent Technologies,
Version 1.171.37.35e (release 07-10-2014 CrysAlis171 .NET)
(compiled Oct  7 2014,17:20:27)
;
_computing_data_collection
;
CrysAlisPro, Agilent Technologies,
Version 1.171.37.35e (release 07-10-2014 CrysAlis171 .NET)
(compiled Oct  7 2014,17:20:27)
;
_computing_data_reduction
;
CrysAlisPro, Agilent Technologies,
Version 1.171.37.35e (release 07-10-2014 CrysAlis171 .NET)
(compiled Oct  7 2014,17:20:27)
;
_computing_molecular_graphics 'Olex2 (Dolomanov et al., 2009)'
_computing_publication_material 'Olex2 (Dolomanov et al., 2009)'
_computing_structure_refinement 'ShelXL (Sheldrick, 2015)'
_computing_structure_solution 'ShelXS (Sheldrick, 2008)'
_diffrn_ambient_environment N~2~
_diffrn_ambient_temperature 120.00(10)
_diffrn_detector 'CCD plate'
_diffrn_detector_area_resol_mean 5.1574
_diffrn_detector_type Atlas
_diffrn_measured_fraction_theta_full 0.998
_diffrn_measured_fraction_theta_max 0.959
_diffrn_measurement_details
;
#__ type_ start__ end____ width___ exp.time_
  1 omega -103.00  -55.00   1.0000    5.0000
omega____ theta____ kappa____ phi______ frames
    -      -17.8373  178.0000 -180.0000 48

#__ type_ start__ end____ width___ exp.time_
  2 omega  -90.00    5.00   1.0000    5.0000
omega____ theta____ kappa____ phi______ frames
    -      -17.8373  -38.0000  -60.0000 95

#__ type_ start__ end____ width___ exp.time_
  3 omega  -20.00   59.00   1.0000    5.0000
omega____ theta____ kappa____ phi______ frames
    -       18.9311  -99.0000    0.0000 79

#__ type_ start__ end____ width___ exp.time_
  4 omega   -8.00   89.00   1.0000    5.0000
omega____ theta____ kappa____ phi______ frames
    -       18.9311   57.0000  150.0000 97

#__ type_ start__ end____ width___ exp.time_
  5 omega  -12.00   93.00   1.0000    5.0000
omega____ theta____ kappa____ phi______ frames
    -       18.9311   77.0000    0.0000 105

#__ type_ start__ end____ width___ exp.time_
  6 omega   35.00  106.00   1.0000    5.0000
omega____ theta____ kappa____ phi______ frames
    -       18.9311  178.0000    0.0000 71

#__ type_ start__ end____ width___ exp.time_
  7 omega  -51.00   46.00   1.0000    5.0000
omega____ theta____ kappa____ phi______ frames
    -       18.9311  -57.0000   90.0000 97

#__ type_ start__ end____ width___ exp.time_
  8 omega   -8.00   89.00   1.0000    5.0000
omega____ theta____ kappa____ phi______ frames
    -       18.9311   57.0000 -120.0000 97

#__ type_ start__ end____ width___ exp.time_
  9 omega -105.00  -57.00   1.0000    5.0000
omega____ theta____ kappa____ phi______ frames
    -      -17.8373 -178.0000   60.0000 48

#__ type_ start__ end____ width___ exp.time_
 10 omega  -51.00   16.00   1.0000    5.0000
omega____ theta____ kappa____ phi______ frames
    -       18.9311  -57.0000 -150.0000 67
;
_diffrn_measurement_device 'four-circle diffractometer'
_diffrn_measurement_device_type 'SuperNova, Dual, Cu at zero, Atlas'
_diffrn_measurement_method '\w scans'
_diffrn_orient_matrix_UB_11 -0.0057710000
_diffrn_orient_matrix_UB_12 -0.0169670000
_diffrn_orient_matrix_UB_13 -0.0685746000
_diffrn_orient_matrix_UB_21 0.0193929000
_diffrn_orient_matrix_UB_22 -0.0444497000
_diffrn_orient_matrix_UB_23 0.0250197000
_diffrn_orient_matrix_UB_31 -0.0725446000
_diffrn_orient_matrix_UB_32 -0.0105374000
_diffrn_orient_matrix_UB_33 0.0051531000
_diffrn_radiation_monochromator mirror
_diffrn_radiation_probe x-ray
_diffrn_radiation_type MoK\a
_diffrn_radiation_wavelength 0.71073
_diffrn_reflns_av_R_equivalents 0.0335
_diffrn_reflns_av_unetI/netI 0.0221
_diffrn_reflns_Laue_measured_fraction_full 0.998
_diffrn_reflns_Laue_measured_fraction_max 0.959
_diffrn_reflns_limit_h_max 14
_diffrn_reflns_limit_h_min -14
_diffrn_reflns_limit_k_max 22
_diffrn_reflns_limit_k_min -21
_diffrn_reflns_limit_l_max 14
_diffrn_reflns_limit_l_min -14
_diffrn_reflns_number 33934
_diffrn_reflns_point_group_measured_fraction_full 0.998
_diffrn_reflns_point_group_measured_fraction_max 0.959
_diffrn_reflns_theta_full 26.000
_diffrn_reflns_theta_max 32.949
_diffrn_reflns_theta_min 3.196
_diffrn_source 'SuperNova (Mo) X-ray Source'
_exptl_absorpt_coefficient_mu 5.962
_exptl_absorpt_correction_T_max 0.918
_exptl_absorpt_correction_T_min 0.715
_exptl_absorpt_correction_type gaussian
_exptl_absorpt_process_details
;
CrysAlisPro, Agilent Technologies,
Version 1.171.37.35e (release 07-10-2014 CrysAlis171 .NET)
(compiled Oct  7 2014,17:20:27)
Numerical absorption correction based on gaussian integration over
            a multifaceted crystal model
Empirical absorption correction using spherical harmonics,
 implemented in SCALE3 ABSPACK scaling algorithm.
;
_exptl_crystal_colour 'light black'
_exptl_crystal_colour_modifier light
_exptl_crystal_colour_primary black
_exptl_crystal_density_diffrn 2.098
_exptl_crystal_description cylinder
_exptl_crystal_F_000 812
_exptl_crystal_size_length 0.500
_exptl_crystal_size_max 0.3657
_exptl_crystal_size_mid 0.1129
_exptl_crystal_size_min 0.0816
_exptl_crystal_size_rad 0.300
_refine_diff_density_max 0.552
_refine_diff_density_min -0.603
_refine_diff_density_rms 0.104
_refine_ls_extinction_method none
_refine_ls_goodness_of_fit_ref 1.151
_refine_ls_hydrogen_treatment constr
_refine_ls_matrix_type full
_refine_ls_number_parameters 166
_refine_ls_number_reflns 4810
_refine_ls_number_restraints 0
_refine_ls_restrained_S_all 1.151
_refine_ls_R_factor_all 0.0279
_refine_ls_R_factor_gt 0.0221
_refine_ls_shift/su_max 0.000
_refine_ls_shift/su_mean 0.000
_refine_ls_structure_factor_coef Fsqd
_refine_ls_weighting_details 'w=1/[\s^2^(Fo^2^)+(0.0073P)^2^+1.2632P] where P=(Fo^2^+2Fc^2^)/3'
_refine_ls_weighting_scheme calc
_refine_ls_wR_factor_gt 0.0378
_refine_ls_wR_factor_ref 0.0394
_reflns_Friedel_coverage 0.000
_reflns_number_gt 4275
_reflns_number_total 4810
_reflns_threshold_expression 'I > 2\s(I)'
_cod_data_source_file c7dt02216f2.cif
_cod_data_source_block eb15011_refinalized
_cod_database_code 7043751
_shelx_shelxl_version_number 2014/7
_chemical_oxdiff_formula 'C20 H24 N8 Cl6 Cu Re'
_chemical_oxdiff_usercomment '@ 120 K pale purple rod'
_shelx_space_group_comment
;
The symmetry employed for this shelxl refinement is uniquely defined
by the following loop, which should always be used as a source of
symmetry information in preference to the above space-group names.
They are only intended as comments.
;
_reflns_odcompleteness_completeness 99.75
_reflns_odcompleteness_iscentric 1
_reflns_odcompleteness_theta 26.32
_olex2_refinement_description
;
1. Fixed Uiso
 At 1.2 times of:
  All C(H) groups, All C(H,H) groups
2.a Aromatic/amide H refined with riding coordinates:
 C1(H1), C2(H2), C3(H3), C5(H5), C6(H6), C7(H7)
2.b X=CH2 refined with riding coordinates:
 C4(H4A,H4B), C8(H8A,H8B)
;
_olex2_submission_special_instructions 'No special instructions were received'

loop_
_space_group_symop_operation_xyz
'x, y, z'
'-x, y+1/2, -z+1/2'
'-x, -y, -z'
'x, -y-1/2, z-1/2'

loop_
_atom_site_label
_atom_site_type_symbol
_atom_site_fract_x
_atom_site_fract_y
_atom_site_fract_z
_atom_site_U_iso_or_equiv
_atom_site_adp_type
_atom_site_occupancy
_atom_site_site_symmetry_order
_atom_site_calc_flag
_atom_site_refinement_flags_posn
_atom_site_refinement_flags_adp
_atom_site_refinement_flags_occupancy
Re1 Re 0.5000 0.0000 0.5000 0.01170(3) Uani 1 2 d S T P
Cu1 Cu 0.0000 0.0000 0.5000 0.01214(6) Uani 1 2 d S T P
Cl1 Cl 0.26857(4) 0.04388(3) 0.40438(5) 0.01559(9) Uani 1 1 d . . .
Cl2 Cl 0.59558(5) 0.07166(4) 0.31329(5) 0.01948(10) Uani 1 1 d . . .
Cl3 Cl 0.51985(5) 0.13788(4) 0.62508(5) 0.02072(10) Uani 1 1 d . . .
N1 N 0.06572(16) 0.04590(11) 0.69032(16) 0.0135(3) Uani 1 1 d . . .
N2 N 0.09398(18) 0.06573(12) 0.92036(16) 0.0183(3) Uani 1 1 d . . .
N3 N 0.19217(16) 0.11525(12) 0.85722(16) 0.0147(3) Uani 1 1 d . . .
N4 N -0.06427(16) 0.12793(11) 0.45105(16) 0.0138(3) Uani 1 1 d . . .
N5 N -0.1239(2) 0.26056(13) 0.34256(17) 0.0221(4) Uani 1 1 d . . .
N6 N -0.18342(16) 0.25470(12) 0.46501(16) 0.0146(3) Uani 1 1 d . . .
C1 C 0.17384(19) 0.10265(14) 0.72084(19) 0.0154(4) Uani 1 1 d . . .
H1 H 0.2285 0.1295 0.6570 0.019 Uiso 1 1 calc R . .
C2 C 0.0208(2) 0.02570(14) 0.81603(19) 0.0166(4) Uani 1 1 d . . .
H2 H -0.0553 -0.0132 0.8269 0.020 Uiso 1 1 calc R . .
C3 C 0.2981(2) 0.16713(15) 0.9345(2) 0.0212(4) Uani 1 1 d . . .
H3 H 0.3546 0.2065 0.8879 0.025 Uiso 1 1 calc R . .
C4 C 0.3196(2) 0.16197(16) 1.0692(2) 0.0257(5) Uani 1 1 d . . .
H4A H 0.2641 0.1230 1.1177 0.031 Uiso 1 1 calc R . .
H4B H 0.3903 0.1972 1.1162 0.031 Uiso 1 1 calc R . .
C5 C -0.14759(19) 0.17578(14) 0.52676(19) 0.0152(4) Uani 1 1 d . . .
H5 H -0.1767 0.1568 0.6109 0.018 Uiso 1 1 calc R . .
C6 C -0.0536(2) 0.18307(15) 0.3394(2) 0.0212(4) Uani 1 1 d . . .
H6 H -0.0008 0.1671 0.2670 0.025 Uiso 1 1 calc R . .
C7 C -0.2728(2) 0.32354(15) 0.5134(2) 0.0191(4) Uani 1 1 d . . .
H7 H -0.3082 0.3142 0.5983 0.023 Uiso 1 1 calc R . .
C8 C -0.3086(2) 0.39922(15) 0.4465(2) 0.0241(4) Uani 1 1 d . . .
H8A H -0.2750 0.4106 0.3613 0.029 Uiso 1 1 calc R . .
H8B H -0.3677 0.4416 0.4841 0.029 Uiso 1 1 calc R . .

loop_
_atom_site_aniso_label
_atom_site_aniso_U_11
_atom_site_aniso_U_22
_atom_site_aniso_U_33
_atom_site_aniso_U_23
_atom_site_aniso_U_13
_atom_site_aniso_U_12
Re1 0.00770(4) 0.01561(5) 0.01191(5) 0.00166(4) 0.00148(3) -0.00024(4)
Cu1 0.01225(13) 0.01450(15) 0.00953(13) 0.00058(12) 0.00029(10) 0.00154(12)
Cl1 0.00899(18) 0.0231(2) 0.01461(19) 0.00357(17) 0.00064(14) 0.00130(16)
Cl2 0.0136(2) 0.0284(3) 0.0167(2) 0.00807(18) 0.00306(16) -0.00111(18)
Cl3 0.0147(2) 0.0205(2) 0.0273(2) -0.00648(19) 0.00351(17) -0.00150(17)
N1 0.0110(7) 0.0175(8) 0.0121(7) 0.0012(6) 0.0010(5) 0.0019(6)
N2 0.0189(8) 0.0229(9) 0.0133(7) 0.0013(6) 0.0018(6) -0.0057(7)
N3 0.0126(7) 0.0188(8) 0.0127(7) 0.0000(6) 0.0013(5) -0.0015(6)
N4 0.0132(7) 0.0153(8) 0.0128(7) 0.0009(6) 0.0014(5) 0.0011(6)
N5 0.0310(10) 0.0206(9) 0.0160(8) 0.0037(7) 0.0084(7) 0.0049(7)
N6 0.0135(7) 0.0166(8) 0.0138(7) 0.0000(6) 0.0017(6) -0.0003(6)
C1 0.0140(8) 0.0196(10) 0.0129(8) 0.0010(7) 0.0024(6) 0.0001(7)
C2 0.0165(9) 0.0204(10) 0.0128(8) 0.0010(7) 0.0003(7) -0.0039(7)
C3 0.0188(9) 0.0232(11) 0.0212(10) -0.0021(8) 0.0004(7) -0.0081(8)
C4 0.0264(11) 0.0273(12) 0.0220(10) -0.0013(9) -0.0042(8) -0.0087(9)
C5 0.0143(8) 0.0173(9) 0.0139(8) 0.0003(7) 0.0017(6) -0.0012(7)
C6 0.0273(11) 0.0209(10) 0.0166(9) 0.0027(8) 0.0084(8) 0.0042(8)
C7 0.0164(9) 0.0211(10) 0.0203(9) -0.0035(8) 0.0043(7) 0.0012(8)
C8 0.0226(10) 0.0223(11) 0.0272(11) -0.0022(9) 0.0019(8) 0.0027(8)

loop_
_atom_type_symbol
_atom_type_description
_atom_type_scat_dispersion_real
_atom_type_scat_dispersion_imag
_atom_type_scat_source
C C 0.0033 0.0016 'International Tables Vol C Tables 4.2.6.8 and 6.1.1.4'
H H 0.0000 0.0000 'International Tables Vol C Tables 4.2.6.8 and 6.1.1.4'
Cl Cl 0.1484 0.1585 'International Tables Vol C Tables 4.2.6.8 and 6.1.1.4'
Cu Cu 0.3201 1.2651 'International Tables Vol C Tables 4.2.6.8 and 6.1.1.4'
N N 0.0061 0.0033 'International Tables Vol C Tables 4.2.6.8 and 6.1.1.4'
Re Re -1.0185 7.2310 'International Tables Vol C Tables 4.2.6.8 and 6.1.1.4'

loop_
_exptl_crystal_face_index_h
_exptl_crystal_face_index_k
_exptl_crystal_face_index_l
_exptl_crystal_face_perp_dist
_exptl_oxdiff_crystal_face_indexfrac_h
_exptl_oxdiff_crystal_face_indexfrac_k
_exptl_oxdiff_crystal_face_indexfrac_l
_exptl_oxdiff_crystal_face_x
_exptl_oxdiff_crystal_face_y
_exptl_oxdiff_crystal_face_z
-13 3 2 0.1748 -13.2253 2.5553 1.6472 -0.0800 -0.3288 0.9410
-1 -20 2 0.0477 -0.5843 -20.3284 1.8124 0.2240 0.9376 0.2659
13 0 -2 0.1746 13.3192 0.2209 -1.8967 0.0495 0.2010 -0.9783
0 20 -2 0.0624 0.0557 20.3526 -1.7399 -0.2263 -0.9471 -0.2275
0 14 10 0.0312 -0.4791 14.0328 10.0118 -0.9219 -0.3826 -0.0615
0 -14 -10 0.0476 0.2668 -14.0888 -9.9649 0.9208 0.3821 0.0778
1 10 -12 0.0441 1.0000 10.0000 -12.0000 0.6475 -0.7253 -0.2398
-1 -10 12 0.0521 -1.0000 -10.0000 12.0000 -0.6475 0.7253 0.2398
0 -4 -13 0.0361 -0.0000 -4.0000 -13.0000 0.9593 -0.1475 -0.0248

loop_
_geom_angle_atom_site_label_1
_geom_angle_atom_site_label_2
_geom_angle_atom_site_label_3
_geom_angle
_geom_angle_site_symmetry_1
_geom_angle_site_symmetry_3
Cl1 Re1 Cl1 180.0 3_656 .
Cl2 Re1 Cl1 89.091(15) 3_656 3_656
Cl2 Re1 Cl1 90.910(16) . 3_656
Cl2 Re1 Cl1 90.910(16) 3_656 .
Cl2 Re1 Cl1 89.090(15) . .
Cl2 Re1 Cl2 180.0 3_656 .
Cl3 Re1 Cl1 90.016(17) 3_656 3_656
Cl3 Re1 Cl1 90.014(17) . .
Cl3 Re1 Cl1 89.985(17) 3_656 .
Cl3 Re1 Cl1 89.985(17) . 3_656
Cl3 Re1 Cl2 89.796(18) . 3_656
Cl3 Re1 Cl2 89.795(18) 3_656 .
Cl3 Re1 Cl2 90.205(18) . .
Cl3 Re1 Cl2 90.203(18) 3_656 3_656
Cl3 Re1 Cl3 180.0 3_656 .
N1 Cu1 N1 180.0 . 3_556
N4 Cu1 N1 88.38(6) 3_556 3_556
N4 Cu1 N1 91.62(6) 3_556 .
N4 Cu1 N1 91.62(6) . 3_556
N4 Cu1 N1 88.38(6) . .
N4 Cu1 N4 180.0 3_556 .
C1 N1 Cu1 125.38(13) . .
C1 N1 C2 103.33(15) . .
C2 N1 Cu1 131.21(13) . .
C2 N2 N3 102.61(15) . .
N2 N3 C3 121.34(16) . .
C1 N3 N2 110.08(15) . .
C1 N3 C3 128.52(17) . .
C5 N4 Cu1 122.64(13) . .
C5 N4 C6 103.04(16) . .
C6 N4 Cu1 133.99(14) . .
C6 N5 N6 102.54(16) . .
N5 N6 C7 123.43(17) . .
C5 N6 N5 109.91(16) . .
C5 N6 C7 126.63(17) . .
N1 C1 N3 109.57(16) . .
N1 C1 H1 125.2 . .
N3 C1 H1 125.2 . .
N1 C2 H2 122.8 . .
N2 C2 N1 114.41(17) . .
N2 C2 H2 122.8 . .
N3 C3 H3 118.7 . .
C4 C3 N3 122.6(2) . .
C4 C3 H3 118.7 . .
C3 C4 H4A 120.0 . .
C3 C4 H4B 120.0 . .
H4A C4 H4B 120.0 . .
N4 C5 N6 110.09(17) . .
N4 C5 H5 125.0 . .
N6 C5 H5 125.0 . .
N4 C6 H6 122.8 . .
N5 C6 N4 114.41(18) . .
N5 C6 H6 122.8 . .
N6 C7 H7 117.8 . .
C8 C7 N6 124.38(19) . .
C8 C7 H7 117.8 . .
C7 C8 H8A 120.0 . .
C7 C8 H8B 120.0 . .
H8A C8 H8B 120.0 . .

loop_
_geom_bond_atom_site_label_1
_geom_bond_atom_site_label_2
_geom_bond_distance
_geom_bond_site_symmetry_2
Re1 Cl1 2.3859(4) .
Re1 Cl1 2.3859(4) 3_656
Re1 Cl2 2.3474(4) 3_656
Re1 Cl2 2.3474(5) .
Re1 Cl3 2.3457(5) .
Re1 Cl3 2.3456(5) 3_656
Cu1 N1 2.0130(15) 3_556
Cu1 N1 2.0130(15) .
Cu1 N4 2.0025(16) 3_556
Cu1 N4 2.0025(16) .
N1 C1 1.327(2) .
N1 C2 1.364(2) .
N2 N3 1.366(2) .
N2 C2 1.312(2) .
N3 C1 1.335(2) .
N3 C3 1.414(2) .
N4 C5 1.325(2) .
N4 C6 1.362(2) .
N5 N6 1.367(2) .
N5 C6 1.311(3) .
N6 C5 1.326(2) .
N6 C7 1.419(2) .
C1 H1 0.9300 .
C2 H2 0.9300 .
C3 H3 0.9300 .
C3 C4 1.310(3) .
C4 H4A 0.9300 .
C4 H4B 0.9300 .
C5 H5 0.9300 .
C6 H6 0.9300 .
C7 H7 0.9300 .
C7 C8 1.308(3) .
C8 H8A 0.9300 .
C8 H8B 0.9300 .

loop_
_geom_torsion_atom_site_label_1
_geom_torsion_atom_site_label_2
_geom_torsion_atom_site_label_3
_geom_torsion_atom_site_label_4
_geom_torsion
Cu1 N1 C1 N3 -177.03(12)
Cu1 N1 C2 N2 176.68(14)
Cu1 N4 C5 N6 -174.68(12)
Cu1 N4 C6 N5 173.37(15)
N2 N3 C1 N1 0.0(2)
N2 N3 C3 C4 8.7(3)
N3 N2 C2 N1 0.2(2)
N5 N6 C5 N4 0.6(2)
N5 N6 C7 C8 0.5(3)
N6 N5 C6 N4 0.2(2)
C1 N1 C2 N2 -0.2(2)
C1 N3 C3 C4 -168.2(2)
C2 N1 C1 N3 0.1(2)
C2 N2 N3 C1 -0.1(2)
C2 N2 N3 C3 -177.56(18)
C3 N3 C1 N1 177.20(19)
C5 N4 C6 N5 0.2(2)
C5 N6 C7 C8 -177.8(2)
C6 N4 C5 N6 -0.5(2)
C6 N5 N6 C5 -0.5(2)
C6 N5 N6 C7 -179.02(18)
C7 N6 C5 N4 179.10(17)
